data_2008271
loop_
_publ_author_name
'Matkovi\'c-\<Calogovi\'c, Dubravka'
'Sankovi\'c, Kre\<simir'

_publ_contact_author
;
      Dr Dubravka Matkovic-Calogovic
      Laboratory of General and Inorganic Chemistry
      Faculty of Science
      University of Zagreb
      PO Box 153
      Ul. kralja Zvonimira 8
      10000 Zagreb
      Croatia
;
_publ_section_title
;
 Guaninium dichloride
;
_journal_issue 3
_journal_name_full 'Acta Crystallographica Section C'
_journal_page_first 467
_journal_page_last 469
_journal_paper_doi 10.1107/S0108270198014607
_journal_volume 55
_journal_year 1999
_chemical_formula_moiety 'C5 H7 N5 O 2+ , 2Cl 1-'
_chemical_formula_sum 'C5 H7 Cl2 N5 O'
_chemical_formula_weight 224.06
_chemical_name_systematic
;
Guanine dihydrochloride
;
_space_group_IT_number 62
_symmetry_cell_setting orthorhombic
_symmetry_space_group_name_Hall '-P 2ac 2n'
_symmetry_space_group_name_H-M 'P n m a'
_cell_angle_alpha 90.00
_cell_angle_beta 90.00
_cell_angle_gamma 90.00
_cell_formula_units_Z 4
_cell_length_a 13.590(2)
_cell_length_b 6.5810(11)
_cell_length_c 9.9321(14)
_cell_measurement_reflns_used 30
_cell_measurement_temperature 293(2)
_cell_measurement_theta_max 18.0
_cell_measurement_theta_min 8.0
_cell_volume 888.3(2)
_computing_cell_refinement STADI4
_computing_data_collection 'STADI4 (Stoe & Cie, 1995a)'
_computing_data_reduction 'X-RED (Stoe & Cie, 1995b)'
_computing_molecular_graphics 'PLATON97 (Spek, 1990) and ORTEPII (Johnson, 1976)'
_computing_publication_material 'SHELXL97 and PLATON97'
_computing_structure_refinement 'SHELXL97 (Sheldrick, 1997)'
_computing_structure_solution 'SHELXS97 (Sheldrick, 1990)'
_diffrn_measurement_device_type 'Philips PW1100 updated by Stoe'
_diffrn_measurement_method \w/2\q
_diffrn_radiation_monochromator graphite
_diffrn_radiation_source 'fine-focus sealed tube'
_diffrn_radiation_type MoK\a
_diffrn_radiation_wavelength 0.71073
_diffrn_reflns_av_R_equivalents 0.038
_diffrn_reflns_av_sigmaI/netI 0.043
_diffrn_reflns_limit_h_max 19
_diffrn_reflns_limit_h_min -19
_diffrn_reflns_limit_k_max 9
_diffrn_reflns_limit_k_min -9
_diffrn_reflns_limit_l_max 13
_diffrn_reflns_limit_l_min -13
_diffrn_reflns_number 4221
_diffrn_reflns_theta_max 30.06
_diffrn_reflns_theta_min 2.54
_diffrn_standards_decay_% 6.1
_diffrn_standards_interval_time 120
_diffrn_standards_number 3
_exptl_absorpt_coefficient_mu 0.697
_exptl_absorpt_correction_type none
_exptl_crystal_colour colourless
_exptl_crystal_density_diffrn 1.675
_exptl_crystal_density_meas ?
_exptl_crystal_description prism
_exptl_crystal_F_000 456
_exptl_crystal_size_max 0.60
_exptl_crystal_size_mid 0.60
_exptl_crystal_size_min 0.54
_refine_diff_density_max 0.238
_refine_diff_density_min -0.227
_refine_ls_extinction_method none
_refine_ls_goodness_of_fit_ref 1.016
_refine_ls_hydrogen_treatment 'All H-atom parameters refined'
_refine_ls_matrix_type full
_refine_ls_number_parameters 100
_refine_ls_number_reflns 1222
_refine_ls_number_restraints 0
_refine_ls_restrained_S_all 1.102
_refine_ls_R_factor_all 0.098
_refine_ls_R_factor_gt 0.039
_refine_ls_shift/su_max <0.001
_refine_ls_shift/su_mean 0.000
_refine_ls_structure_factor_coef Fsqd
_refine_ls_weighting_details 'w = 1/[\s^2^(Fo^2^)+(0.0308P)^2^+0.2891P] where P=(Fo^2^+2Fc^2^)/3'
_refine_ls_weighting_scheme calc
_refine_ls_wR_factor_ref 0.108
_reflns_number_gt 853
_reflns_number_total 1407
_reflns_threshold_expression I>2\s(I)
_cod_data_source_file jz1324.cif
_cod_data_source_block guancl2
_cod_depositor_comments
;
The following automatic conversions were performed:

'_exptl_crystal_density_meas' value 'not measured' was changed to '?'
- the value is perceived as not measured.

Automatic conversion script
Id: cif_fix_values 3008 2015-01-20 13:52:24Z robertas 

The following automatic conversions were performed:

'_refine_ls_weighting_scheme' value 'calc w =
1/[\s^2^(Fo^2^)+(0.0308P)^2^+0.2891P] where P=(Fo^2^+2Fc^2^)/3' was
changed to 'calc'. New tag '_refine_ls_weighting_details' was
created. The value of the new tag was set to 'w =
1/[\s^2^(Fo^2^)+(0.0308P)^2^+0.2891P] where P=(Fo^2^+2Fc^2^)/3'.

Automatic conversion script
Id: cif_fix_values 3143 2015-03-26 13:38:13Z robertas 
;
_cod_database_code 2008271
_cod_database_fobs_code 2008271

loop_
_symmetry_equiv_pos_as_xyz
'x, y, z'
'-x+1/2, -y, z+1/2'
'x+1/2, -y+1/2, -z+1/2'
'-x, y+1/2, -z'
'-x, -y, -z'
'x-1/2, y, -z-1/2'
'-x-1/2, y-1/2, z-1/2'
'x, -y-1/2, z'

loop_
_atom_site_label
_atom_site_fract_x
_atom_site_fract_y
_atom_site_fract_z
_atom_site_U_iso_or_equiv
_atom_site_adp_type
_atom_site_calc_flag
_atom_site_refinement_flags
_atom_site_occupancy
_atom_site_disorder_assembly
_atom_site_disorder_group
_atom_site_type_symbol
Cl1 -0.03600(5) 0.25 0.18051(9) 0.0517(2) Uani d S 1 . . Cl
Cl2 -0.17508(5) 0.25 0.50317(7) 0.0386(2) Uani d S 1 . . Cl
O1 0.35262(13) 0.25 0.6529(2) 0.0599(7) Uani d S 1 . . O
N1 0.2639(2) 0.25 0.4586(2) 0.0348(6) Uani d S 1 . . N
C2 0.1797(2) 0.25 0.3870(3) 0.0331(6) Uani d S 1 . . C
N3 0.0916(2) 0.25 0.4521(2) 0.0330(5) Uani d S 1 . . N
C4 0.0932(2) 0.25 0.5892(3) 0.0293(6) Uani d S 1 . . C
C5 0.1782(2) 0.25 0.6619(3) 0.0315(6) Uani d S 1 . . C
C6 0.2725(2) 0.25 0.5988(3) 0.0364(7) Uani d S 1 . . C
N7 0.15223(15) 0.25 0.7957(2) 0.0358(6) Uani d S 1 . . N
C8 0.0548(2) 0.25 0.8029(3) 0.0366(7) Uani d S 1 . . C
N9 0.01717(15) 0.25 0.6779(2) 0.0344(5) Uani d S 1 . . N
N10 0.1835(2) 0.25 0.2545(3) 0.0469(7) Uani d S 1 . . N
H1 0.315(3) 0.25 0.416(4) 0.077(13) Uiso d S 1 . . H
H3 0.044(2) 0.25 0.411(3) 0.033(8) Uiso d S 1 . . H
H7 0.192(2) 0.25 0.865(3) 0.032(8) Uiso d S 1 . . H
H8 0.021(2) 0.25 0.886(3) 0.045(9) Uiso d S 1 . . H
H9 -0.044(3) 0.25 0.650(3) 0.056(10) Uiso d S 1 . . H
H101 0.244(2) 0.25 0.217(3) 0.031(8) Uiso d S 1 . . H
H102 0.133(3) 0.25 0.211(3) 0.051(10) Uiso d S 1 . . H

loop_
_atom_site_aniso_label
_atom_site_aniso_U_11
_atom_site_aniso_U_22
_atom_site_aniso_U_33
_atom_site_aniso_U_12
_atom_site_aniso_U_13
_atom_site_aniso_U_23
Cl1 0.0299(3) 0.0723(6) 0.0529(5) 0 -0.0143(4) 0
Cl2 0.0274(3) 0.0563(4) 0.0322(3) 0 -0.0019(3) 0
O1 0.0140(8) 0.127(2) 0.0384(12) 0 -0.0022(8) 0
N1 0.0170(9) 0.055(2) 0.0321(12) 0 0.0026(8) 0
C2 0.0244(11) 0.044(2) 0.0312(13) 0 -0.0019(10) 0
N3 0.0152(10) 0.053(2) 0.0313(11) 0 -0.0032(8) 0
C4 0.0164(11) 0.0363(15) 0.0351(13) 0 0.0009(9) 0
C5 0.0161(10) 0.047(2) 0.0310(13) 0 -0.0015(9) 0
C6 0.0198(12) 0.057(2) 0.0325(15) 0 -0.0002(10) 0
N7 0.0195(10) 0.054(2) 0.0340(13) 0 -0.0006(8) 0
C8 0.0203(12) 0.055(2) 0.0342(14) 0 0.0031(10) 0
N9 0.0162(10) 0.0498(15) 0.0372(12) 0 -0.0001(9) 0
N10 0.0254(12) 0.082(2) 0.0335(12) 0 -0.0009(10) 0

loop_
_atom_type_symbol
_atom_type_description
_atom_type_scat_dispersion_real
_atom_type_scat_dispersion_imag
_atom_type_scat_source
C C 0.0033 0.0016 'International Tables Vol C Tables 4.2.6.8 and 6.1.1.4'
O O 0.0106 0.0060 'International Tables Vol C Tables 4.2.6.8 and 6.1.1.4'
N N 0.0061 0.0033 'International Tables Vol C Tables 4.2.6.8 and 6.1.1.4'
Cl Cl 0.1484 0.1585 'International Tables Vol C Tables 4.2.6.8 and 6.1.1.4'
H H 0.0000 0.0000 'International Tables Vol C Tables 4.2.6.8 and 6.1.1.4'

loop_
_geom_angle_atom_site_label_1
_geom_angle_atom_site_label_2
_geom_angle_atom_site_label_3
_geom_angle
_geom_angle_publ_flag
C2 N1 C6 126.7(2) yes
C2 N1 H1 117(3) no
C6 N1 H1 117(3) no
N10 C2 N1 119.7(3) yes
N10 C2 N3 120.6(3) yes
N1 C2 N3 119.8(2) yes
C2 N3 C4 117.5(2) yes
C2 N3 H3 120(2) no
C4 N3 H3 123(2) no
N9 C4 C5 107.6(2) yes
N9 C4 N3 129.5(2) yes
C5 C4 N3 122.9(2) yes
C4 C5 N7 107.1(2) yes
C4 C5 C6 122.0(2) yes
N7 C5 C6 130.9(2) yes
O1 C6 N1 121.1(2) yes
O1 C6 C5 127.7(3) yes
N1 C6 C5 111.2(2) yes
C8 N7 C5 108.0(2) yes
C8 N7 H7 124.9(19) no
C5 N7 H7 127.1(19) no
N7 C8 N9 109.3(2) yes
N7 C8 H8 122.4(19) no
N9 C8 H8 128.4(19) no
C8 N9 C4 108.0(2) yes
C8 N9 H9 131(2) no
C4 N9 H9 121(2) no
C2 N10 H101 117.0(17) no
C2 N10 H102 120(2) no
H101 N10 H102 123(3) no

loop_
_geom_bond_atom_site_label_1
_geom_bond_atom_site_label_2
_geom_bond_site_symmetry_2
_geom_bond_distance
_geom_bond_publ_flag
O1 C6 . 1.214(3) yes
N1 C2 . 1.347(3) yes
N1 C6 . 1.397(4) yes
N1 H1 . 0.82(4) no
C2 N10 . 1.318(4) yes
C2 N3 . 1.361(3) yes
N3 C4 . 1.362(4) yes
N3 H3 . 0.77(3) no
C4 N9 . 1.358(3) yes
C4 C5 . 1.362(3) yes
C5 N7 . 1.375(3) yes
C5 C6 . 1.427(3) yes
N7 C8 . 1.326(3) yes
N7 H7 . 0.87(3) no
C8 N9 . 1.343(4) yes
C8 H8 . 0.94(3) no
N9 H9 . 0.88(4) no
N10 H101 . 0.90(3) no
N10 H102 . 0.81(4) no

loop_
_geom_hbond_atom_site_label_D
_geom_hbond_atom_site_label_H
_geom_hbond_atom_site_label_A
_geom_hbond_site_symmetry_A
_geom_hbond_distance_DH
_geom_hbond_distance_HA
_geom_hbond_distance_DA
_geom_hbond_angle_DHA
N1 H1 Cl1 3_555 0.82(4) 2.24(4) 3.050(3) 174(4)
N3 H3 Cl1 1_555 0.77(3) 2.53(3) 3.207(2) 148(3)
N7 H7 Cl2 3_556 0.87(3) 2.23(3) 3.082(2) 164(3)
N9 H9 O1 3_456 0.88(4) 2.41(3) 2.797(3) 107(2)
N9 H9 Cl2 1_555 0.88(4) 2.30(4) 3.137(2) 159(3)
N10 H101 Cl2 3_555 0.90(3) 2.45(3) 3.201(3) 141(2)
N10 H102 Cl1 1_555 0.81(4) 2.32(4) 3.072(3) 155(3)

loop_
_cod_related_entry_id
_cod_related_entry_database
_cod_related_entry_code
1 ChemSpider 30652226
